data_1509763
loop_
_publ_author_name
'Dinnebier, R.E.'
'Jansen, M.'
'Ibberson, R.M.'
'Oberndorfer, C.P.M.'

_publ_section_title
;
 Charge ordering in Ag2 Bi O3
;
_journal_name_full 'Solid State Sciences'
_journal_page_first 267
_journal_page_last 276
_journal_paper_doi 10.1016/j.solidstatesciences.2006.02.002
_journal_volume 8
_journal_year 2006
_chemical_formula_sum 'Ag2 Bi O3'
_space_group_IT_number 7
_symmetry_space_group_name_Hall 'P -2yac'
_symmetry_space_group_name_H-M 'P 1 n 1'
_cell_angle_alpha 90
_cell_angle_beta 92.4823
_cell_angle_gamma 90
_cell_formula_units_Z 4
_cell_length_a 5.95492
_cell_length_b 6.31001
_cell_length_c 9.58082
_cell_volume 359.667
_citation_journal_id_ASTM SSSCFJ
_cod_data_source_file silver2-3_26.cif
_cod_data_source_block Ag2Bi1O3
_cod_original_cell_volume 359.6673
_cod_original_sg_symbol_Hall 'P -2yc (x-z,y,z)'
_cod_original_formula_sum 'Ag2 Bi1 O3'
_cod_database_code 1509763

loop_
_symmetry_equiv_pos_as_xyz
x,y,z
x+1/2,-y,z+1/2

loop_
_atom_site_label
_atom_site_type_symbol
_atom_site_fract_x
_atom_site_fract_y
_atom_site_fract_z
_atom_site_occupancy
_atom_site_U_iso_or_equiv
Ag3 Ag+1 0.0151 0.503 0.25137 1 0.0
Ag4 Ag+1 0.9625 0.99993 0.24396 1 0.0
Ag1 Ag+1 0.2578 0.23527 0.48309 1 0.0
Bi1 Bi+5 -0.00183 0.25285 0.89915 1 0.0
O5 O-2 0.3866 0.5617 0.2266 1 0.0
O6 O-2 0.596 0.9843 0.2678 1 0.0
O3 O-2 0.1899 0.9141 0.4389 1 0.0
O1 O-2 0.8366 0.4529 0.0425 1 0.0
O2 O-2 0.1754 0.0925 0.068 1 0.0
Ag2 Ag+1 0.7538 0.23735 0.50364 1 0.0
O4 O-2 0.8065 0.5661 0.4342 1 0.0
Bi2 Bi+3 0.00441 0.73383 0.60787 1 0.0
